data_1564197
loop_
_publ_author_name
'Lai, Liming'
'Fang, Bing'
'Fan, Mingyu'
'Cheng, Wenyu'
'Yin, Meizhen'

_publ_section_title
;
 Modulating Room-Temperature Phosphorescence through the Synergistic
 Effect of Heavy-Atom Effect and Halogen Bonding
;
_journal_name_full 'The Journal of Physical Chemistry C'
_journal_paper_doi 10.1021/acs.jpcc.1c04989
_journal_year 2021
_chemical_formula_moiety 'C19 H12 N2'
_chemical_formula_sum 'C19 H12 N2'
_chemical_formula_weight 268.31
_space_group_crystal_system triclinic
_space_group_IT_number 2
_space_group_name_Hall '-P 1'
_space_group_name_H-M_alt 'P -1'
_atom_sites_solution_hydrogens geom
_atom_sites_solution_primary direct
_atom_sites_solution_secondary difmap
_audit_creation_date 2020-09-18
_audit_creation_method
;
  Olex2 1.1
  (compiled 2011.02.15 svn.r1672, GUI svn.r3494)
;
_cell_angle_alpha 91.552(5)
_cell_angle_beta 91.094(6)
_cell_angle_gamma 104.842(5)
_cell_formula_units_Z 4
_cell_length_a 8.1748(6)
_cell_length_b 8.6077(4)
_cell_length_c 20.3539(16)
_cell_measurement_reflns_used 2729
_cell_measurement_temperature 110(3)
_cell_measurement_theta_max 28.6890
_cell_measurement_theta_min 3.8320
_cell_volume 1383.43(17)
_computing_cell_refinement
;
CrysAlisPro, Agilent Technologies,
Version 1.171.37.35 (release 13-08-2014 CrysAlis171 .NET)
(compiled Aug 13 2014,18:06:01)
;
_computing_data_collection
;
CrysAlisPro, Agilent Technologies,
Version 1.171.37.35 (release 13-08-2014 CrysAlis171 .NET)
(compiled Aug 13 2014,18:06:01)
;
_computing_data_reduction
;
CrysAlisPro, Agilent Technologies,
Version 1.171.37.35 (release 13-08-2014 CrysAlis171 .NET)
(compiled Aug 13 2014,18:06:01)
;
_computing_molecular_graphics
;
O. V. Dolomanov, L. J. Bourhis, R. J. Gildea, J. A. K. Howard and H. Puschmann,
OLEX2: a complete structure solution, refinement and analysis program.
J. Appl. Cryst. (2009). 42, 339-341.
;
_computing_publication_material
;
O. V. Dolomanov, L. J. Bourhis, R. J. Gildea, J. A. K. Howard and H. Puschmann,
OLEX2: a complete structure solution, refinement and analysis program.
J. Appl. Cryst. (2009). 42, 339-341.
;
_computing_structure_refinement 'SHELXL-97 (Sheldrick, 1997)'
_computing_structure_solution 'A short history of SHELX (Sheldrick, 2007)/Bruker'
_diffrn_ambient_environment N~2~
_diffrn_ambient_temperature 110(3)
_diffrn_detector 'CCD plate'
_diffrn_detector_area_resol_mean 16.0971
_diffrn_detector_type Eos
_diffrn_measured_fraction_theta_full 0.9981
_diffrn_measured_fraction_theta_max 0.8374
_diffrn_measurement_details
;
#__ type_ start__ end____ width___ exp.time_
  1 omega  -33.00   28.00   1.0000    4.0000
omega____ theta____ kappa____ phi______ frames
    -       18.7335  -57.0000 -120.0000 61

#__ type_ start__ end____ width___ exp.time_
  2 omega  -11.00   21.00   1.0000    4.0000
omega____ theta____ kappa____ phi______ frames
    -      -13.4210  -99.0000 -180.0000 32

#__ type_ start__ end____ width___ exp.time_
  3 omega  -48.00   44.00   1.0000    4.0000
omega____ theta____ kappa____ phi______ frames
    -       18.7335  -77.0000   30.0000 92

#__ type_ start__ end____ width___ exp.time_
  4 omega  -31.00   -4.00   1.0000    4.0000
omega____ theta____ kappa____ phi______ frames
    -       18.7335  -57.0000   90.0000 27

#__ type_ start__ end____ width___ exp.time_
  5 omega    3.00   69.00   1.0000    4.0000
omega____ theta____ kappa____ phi______ frames
    -       18.7335   57.0000  -30.0000 66

#__ type_ start__ end____ width___ exp.time_
  6 omega   35.00   61.00   1.0000    4.0000
omega____ theta____ kappa____ phi______ frames
    -       18.7335  178.0000    0.0000 26

#__ type_ start__ end____ width___ exp.time_
  7 omega   -8.00   86.00   1.0000    4.0000
omega____ theta____ kappa____ phi______ frames
    -       18.7335   77.0000  150.0000 94
;
_diffrn_measurement_device 'four-circle diffractometer'
_diffrn_measurement_device_type 'Xcalibur, Eos, Gemini'
_diffrn_measurement_method '\w scans'
_diffrn_orient_matrix_UB_11 0.0787107000
_diffrn_orient_matrix_UB_12 0.0107741000
_diffrn_orient_matrix_UB_13 0.0171159000
_diffrn_orient_matrix_UB_21 0.0026303000
_diffrn_orient_matrix_UB_22 0.0819784000
_diffrn_orient_matrix_UB_23 0.0065312000
_diffrn_orient_matrix_UB_31 -0.0431348000
_diffrn_orient_matrix_UB_32 -0.0209402000
_diffrn_orient_matrix_UB_33 0.0296744000
_diffrn_radiation_monochromator graphite
_diffrn_radiation_probe x-ray
_diffrn_radiation_type 'Mo K\a'
_diffrn_radiation_wavelength 0.71073
_diffrn_reflns_av_R_equivalents 0.0385
_diffrn_reflns_av_unetI/netI 0.0635
_diffrn_reflns_limit_h_max 10
_diffrn_reflns_limit_h_min -9
_diffrn_reflns_limit_k_max 10
_diffrn_reflns_limit_k_min -10
_diffrn_reflns_limit_l_max 25
_diffrn_reflns_limit_l_min -24
_diffrn_reflns_number 10724
_diffrn_reflns_theta_full 26.00
_diffrn_reflns_theta_max 26.00
_diffrn_reflns_theta_min 3.00
_diffrn_source 'Enhance (Mo) X-ray Source'
_exptl_absorpt_coefficient_mu 0.077
_exptl_absorpt_correction_T_max 1.00000
_exptl_absorpt_correction_T_min 0.65671
_exptl_absorpt_correction_type multi-scan
_exptl_absorpt_process_details
;
CrysAlisPro, Agilent Technologies,
Version 1.171.37.35 (release 13-08-2014 CrysAlis171 .NET)
(compiled Aug 13 2014,18:06:01)
Empirical absorption correction using spherical harmonics,
 implemented in SCALE3 ABSPACK scaling algorithm.
;
_exptl_crystal_density_diffrn 1.288
_exptl_crystal_density_method 'not measured'
_exptl_crystal_description
;
;
_exptl_crystal_F_000 560
_exptl_crystal_size_max 0.28
_exptl_crystal_size_mid 0.23
_exptl_crystal_size_min 0.21
_refine_diff_density_max 0.459
_refine_diff_density_min -0.266
_refine_diff_density_rms 0.067
_refine_ls_extinction_method none
_refine_ls_goodness_of_fit_ref 1.191
_refine_ls_hydrogen_treatment mixed
_refine_ls_matrix_type full
_refine_ls_number_parameters 379
_refine_ls_number_reflns 5417
_refine_ls_number_restraints 0
_refine_ls_restrained_S_all 1.191
_refine_ls_R_factor_all 0.1074
_refine_ls_R_factor_gt 0.0891
_refine_ls_shift/su_max 0.001
_refine_ls_shift/su_mean 0.000
_refine_ls_structure_factor_coef Fsqd
_refine_ls_weighting_details 'calc w=1/[\s^2^(Fo^2^)+(0.0378P)^2^+3.3150P] where P=(Fo^2^+2Fc^2^)/3'
_refine_ls_weighting_scheme calc
_refine_ls_wR_factor_gt 0.1990
_refine_ls_wR_factor_ref 0.2084
_reflns_number_gt 4279
_reflns_number_total 5417
_reflns_threshold_expression >2sigma(I)
_cod_data_source_file jp1c04989_si_002.cif
_cod_data_source_block exp_6443
_cod_original_cell_volume 1383.44(16)
_cod_database_code 1564197
_reflns_odcompleteness_completeness 99.81
_reflns_odcompleteness_iscentric 1
_reflns_odcompleteness_theta 26.32

loop_
_space_group_symop_id
_space_group_symop_operation_xyz
1 'x, y, z'
2 '-x, -y, -z'

loop_
_atom_site_label
_atom_site_type_symbol
_atom_site_fract_x
_atom_site_fract_y
_atom_site_fract_z
_atom_site_U_iso_or_equiv
_atom_site_adp_type
_atom_site_occupancy
_atom_site_symmetry_multiplicity
_atom_site_calc_flag
_atom_site_refinement_flags
_atom_site_disorder_assembly
_atom_site_disorder_group
N1 N 1.0022(4) 0.9974(3) 0.37668(15) 0.0208(6) Uani 1 1 d . . .
N2 N 1.3776(5) 0.5523(5) 0.5694(2) 0.0542(12) Uani 1 1 d . . .
C1 C 0.9872(5) 1.3549(4) 0.29212(18) 0.0272(8) Uani 1 1 d . . .
H1 H 0.9037 1.3932 0.2713 0.033 Uiso 1 1 calc R . .
C2 C 1.1531(5) 1.4441(5) 0.29310(19) 0.0293(9) Uani 1 1 d . . .
H2 H 1.1816 1.5428 0.2730 0.035 Uiso 1 1 calc R . .
C3 C 1.2810(5) 1.3861(5) 0.32458(19) 0.0284(9) Uani 1 1 d . . .
H3 H 1.3927 1.4473 0.3249 0.034 Uiso 1 1 calc R . .
C4 C 1.2415(5) 1.2399(4) 0.35469(18) 0.0235(8) Uani 1 1 d . . .
H4 H 1.3256 1.2023 0.3753 0.028 Uiso 1 1 calc R . .
C5 C 1.0744(5) 1.1502(4) 0.35378(17) 0.0230(8) Uani 1 1 d . . .
C6 C 0.9448(5) 1.2074(4) 0.32232(17) 0.0239(8) Uani 1 1 d . . .
C7 C 0.7895(5) 1.0840(4) 0.32780(17) 0.0231(8) Uani 1 1 d . . .
C8 C 0.8278(5) 0.9559(4) 0.36146(17) 0.0226(8) Uani 1 1 d . . .
C9 C 0.7037(5) 0.8204(4) 0.37672(18) 0.0257(8) Uani 1 1 d . . .
H9 H 0.7310 0.7361 0.3983 0.031 Uiso 1 1 calc R . .
C10 C 0.5366(5) 0.8138(5) 0.35878(19) 0.0296(9) Uani 1 1 d . . .
H10 H 0.4507 0.7247 0.3692 0.035 Uiso 1 1 calc R . .
C11 C 0.4965(5) 0.9398(5) 0.3253(2) 0.0303(9) Uani 1 1 d . . .
H11 H 0.3845 0.9324 0.3132 0.036 Uiso 1 1 calc R . .
C12 C 0.6204(5) 1.0744(5) 0.31007(18) 0.0266(8) Uani 1 1 d . . .
H12 H 0.5923 1.1580 0.2883 0.032 Uiso 1 1 calc R . .
C13 C 1.0864(5) 0.9043(4) 0.41487(17) 0.0216(8) Uani 1 1 d . . .
C14 C 1.0540(5) 0.7390(4) 0.40160(18) 0.0240(8) Uani 1 1 d . . .
H14 H 0.9829 0.6913 0.3664 0.029 Uiso 1 1 calc R . .
C15 C 1.1286(5) 0.6464(4) 0.44124(19) 0.0250(8) Uani 1 1 d . . .
H15 H 1.1054 0.5359 0.4334 0.030 Uiso 1 1 calc R . .
C16 C 1.2381(5) 0.7192(4) 0.49271(18) 0.0247(8) Uani 1 1 d . . .
C17 C 1.2753(5) 0.8856(4) 0.50454(18) 0.0242(8) Uani 1 1 d . . .
H17 H 1.3521 0.9342 0.5379 0.029 Uiso 1 1 calc R . .
C18 C 1.1971(5) 0.9775(4) 0.46620(17) 0.0226(8) Uani 1 1 d . . .
H18 H 1.2183 1.0876 0.4747 0.027 Uiso 1 1 calc R . .
C19 C 1.3161(5) 0.6244(5) 0.5346(2) 0.0344(10) Uani 1 1 d . . .
N3 N 0.0235(4) 0.5242(3) 0.12344(15) 0.0232(7) Uani 1 1 d . . .
N4 N 0.3515(5) 0.0271(5) -0.0681(2) 0.0523(12) Uani 1 1 d . . .
C20 C 0.0350(5) 0.9015(4) 0.20614(18) 0.0264(8) Uani 1 1 d . . .
H20 H -0.0427 0.9455 0.2277 0.032 Uiso 1 1 calc R . .
C21 C 0.2009(5) 0.9888(5) 0.20224(19) 0.0302(9) Uani 1 1 d . . .
H21 H 0.2349 1.0924 0.2207 0.036 Uiso 1 1 calc R . .
C22 C 0.3189(5) 0.9217(5) 0.17040(19) 0.0280(9) Uani 1 1 d . . .
H22 H 0.4308 0.9816 0.1685 0.034 Uiso 1 1 calc R . .
C23 C 0.2723(5) 0.7689(4) 0.14189(18) 0.0252(8) Uani 1 1 d . . .
H23 H 0.3514 0.7255 0.1209 0.030 Uiso 1 1 calc R . .
C24 C 0.1027(5) 0.6803(4) 0.14526(17) 0.0225(8) Uani 1 1 d . . .
C25 C -0.0159(5) 0.7481(4) 0.17785(18) 0.0246(8) Uani 1 1 d . . .
C26 C -0.1751(5) 0.6252(4) 0.17423(17) 0.0247(8) Uani 1 1 d . . .
C27 C -0.3391(5) 0.6251(5) 0.19380(19) 0.0299(9) Uani 1 1 d . . .
H27 H -0.3598 0.7146 0.2153 0.036 Uiso 1 1 calc R . .
C28 C -0.4682(5) 0.4895(5) 0.1803(2) 0.0317(9) Uani 1 1 d . . .
H28 H -0.5768 0.4869 0.1939 0.038 Uiso 1 1 calc R . .
C29 C -0.4394(5) 0.3546(5) 0.1465(2) 0.0309(9) Uani 1 1 d . . .
H29 H -0.5296 0.2655 0.1371 0.037 Uiso 1 1 calc R . .
C30 C -0.2782(5) 0.3524(5) 0.12678(18) 0.0270(8) Uani 1 1 d . . .
H30 H -0.2585 0.2627 0.1051 0.032 Uiso 1 1 calc R . .
C31 C -0.1474(5) 0.4893(4) 0.14060(17) 0.0228(8) Uani 1 1 d . . .
C32 C 0.0967(5) 0.4199(4) 0.08508(17) 0.0222(8) Uani 1 1 d . . .
C33 C 0.0646(5) 0.2588(4) 0.09896(18) 0.0251(8) Uani 1 1 d . . .
H33 H -0.0009 0.2194 0.1347 0.030 Uiso 1 1 calc R . .
C34 C 0.1299(5) 0.1553(4) 0.05974(19) 0.0252(8) Uani 1 1 d . . .
H34 H 0.1047 0.0461 0.0680 0.030 Uiso 1 1 calc R . .
C35 C 0.2334(5) 0.2170(4) 0.00797(18) 0.0253(8) Uani 1 1 d . . .
C36 C 0.2705(5) 0.3790(4) -0.00467(18) 0.0252(8) Uani 1 1 d . . .
H36 H 0.3421 0.4198 -0.0386 0.030 Uiso 1 1 calc R . .
C37 C 0.2008(5) 0.4810(4) 0.03328(18) 0.0231(8) Uani 1 1 d . . .
H37 H 0.2235 0.5896 0.0242 0.028 Uiso 1 1 calc R . .
C38 C 0.3003(5) 0.1100(5) -0.0336(2) 0.0343(10) Uani 1 1 d . . .

loop_
_atom_site_aniso_label
_atom_site_aniso_U_11
_atom_site_aniso_U_22
_atom_site_aniso_U_33
_atom_site_aniso_U_23
_atom_site_aniso_U_13
_atom_site_aniso_U_12
N1 0.0175(16) 0.0216(15) 0.0238(16) 0.0019(12) 0.0000(12) 0.0059(12)
N2 0.052(3) 0.040(2) 0.069(3) 0.015(2) -0.025(2) 0.010(2)
C1 0.035(2) 0.028(2) 0.0228(19) 0.0030(15) 0.0027(17) 0.0158(17)
C2 0.040(2) 0.0231(19) 0.025(2) 0.0035(15) 0.0049(17) 0.0074(17)
C3 0.029(2) 0.027(2) 0.029(2) 0.0006(16) 0.0055(17) 0.0071(16)
C4 0.027(2) 0.0214(18) 0.0225(18) -0.0013(14) 0.0014(15) 0.0065(15)
C5 0.025(2) 0.0253(18) 0.0216(18) -0.0008(15) 0.0047(15) 0.0116(15)
C6 0.028(2) 0.031(2) 0.0160(17) -0.0015(15) 0.0020(15) 0.0147(16)
C7 0.025(2) 0.0299(19) 0.0185(18) -0.0017(15) 0.0007(15) 0.0140(16)
C8 0.023(2) 0.0287(19) 0.0191(17) -0.0039(14) 0.0001(15) 0.0120(15)
C9 0.023(2) 0.0269(19) 0.027(2) -0.0033(15) -0.0003(16) 0.0075(16)
C10 0.025(2) 0.032(2) 0.031(2) -0.0057(17) 0.0024(17) 0.0051(17)
C11 0.021(2) 0.039(2) 0.031(2) -0.0053(17) -0.0020(16) 0.0084(17)
C12 0.026(2) 0.034(2) 0.0230(19) -0.0018(16) -0.0013(16) 0.0143(17)
C13 0.0215(19) 0.0253(18) 0.0203(18) 0.0041(14) 0.0028(15) 0.0098(15)
C14 0.022(2) 0.0291(19) 0.0228(19) 0.0002(15) 0.0012(15) 0.0088(15)
C15 0.025(2) 0.0196(18) 0.032(2) 0.0013(15) 0.0025(16) 0.0086(15)
C16 0.0203(19) 0.030(2) 0.0262(19) 0.0057(16) 0.0012(15) 0.0105(16)
C17 0.0215(19) 0.031(2) 0.0212(18) 0.0006(15) 0.0023(15) 0.0083(15)
C18 0.023(2) 0.0228(18) 0.0241(19) -0.0008(14) 0.0030(15) 0.0095(15)
C19 0.033(2) 0.028(2) 0.042(2) 0.0039(18) -0.0040(19) 0.0067(18)
N3 0.0234(17) 0.0234(16) 0.0264(16) -0.0001(13) 0.0014(13) 0.0124(13)
N4 0.048(3) 0.034(2) 0.073(3) -0.012(2) 0.025(2) 0.0064(18)
C20 0.036(2) 0.0250(19) 0.0213(18) -0.0024(15) 0.0029(16) 0.0135(17)
C21 0.040(2) 0.026(2) 0.027(2) -0.0040(16) -0.0065(18) 0.0122(18)
C22 0.025(2) 0.030(2) 0.028(2) -0.0007(16) -0.0042(16) 0.0061(16)
C23 0.028(2) 0.0252(19) 0.0254(19) 0.0002(15) -0.0027(16) 0.0129(16)
C24 0.028(2) 0.0230(18) 0.0180(17) 0.0012(14) -0.0025(15) 0.0105(15)
C25 0.031(2) 0.0268(19) 0.0198(18) 0.0027(15) -0.0001(16) 0.0144(16)
C26 0.030(2) 0.030(2) 0.0184(18) 0.0041(15) 0.0025(15) 0.0153(17)
C27 0.032(2) 0.035(2) 0.028(2) 0.0064(17) 0.0065(17) 0.0168(18)
C28 0.029(2) 0.042(2) 0.032(2) 0.0124(18) 0.0114(18) 0.0217(19)
C29 0.027(2) 0.035(2) 0.031(2) 0.0115(17) 0.0017(17) 0.0061(17)
C30 0.029(2) 0.030(2) 0.025(2) 0.0014(16) 0.0007(16) 0.0126(17)
C31 0.025(2) 0.0265(19) 0.0195(18) 0.0029(14) 0.0010(15) 0.0116(15)
C32 0.0210(19) 0.0268(19) 0.0217(18) -0.0032(14) -0.0020(15) 0.0121(15)
C33 0.025(2) 0.030(2) 0.0237(19) 0.0007(15) 0.0019(15) 0.0130(16)
C34 0.026(2) 0.0219(18) 0.030(2) -0.0008(15) -0.0028(16) 0.0102(15)
C35 0.025(2) 0.0273(19) 0.0252(19) -0.0071(15) -0.0017(16) 0.0103(16)
C36 0.0205(19) 0.032(2) 0.0241(19) -0.0005(16) -0.0002(15) 0.0094(16)
C37 0.023(2) 0.0227(18) 0.0251(19) 0.0001(15) -0.0028(15) 0.0085(15)
C38 0.032(2) 0.030(2) 0.041(2) -0.0072(18) 0.0053(19) 0.0088(18)

loop_
_atom_type_symbol
_atom_type_description
_atom_type_scat_dispersion_real
_atom_type_scat_dispersion_imag
_atom_type_scat_source
C C 0.0033 0.0016 'International Tables Vol C Tables 4.2.6.8 and 6.1.1.4'
H H 0.0000 0.0000 'International Tables Vol C Tables 4.2.6.8 and 6.1.1.4'
N N 0.0061 0.0033 'International Tables Vol C Tables 4.2.6.8 and 6.1.1.4'

loop_
_geom_angle_atom_site_label_1
_geom_angle_atom_site_label_2
_geom_angle_atom_site_label_3
_geom_angle
_geom_angle_site_symmetry_1
_geom_angle_site_symmetry_3
_geom_angle_publ_flag
C5 N1 C8 108.9(3) . . ?
C5 N1 C13 126.0(3) . . ?
C8 N1 C13 124.8(3) . . ?
C2 C1 H1 120.1 . . ?
C2 C1 C6 119.8(4) . . ?
C6 C1 H1 120.1 . . ?
C1 C2 H2 119.8 . . ?
C1 C2 C3 120.3(3) . . ?
C3 C2 H2 119.8 . . ?
C2 C3 H3 119.6 . . ?
C4 C3 C2 120.7(4) . . ?
C4 C3 H3 119.6 . . ?
C3 C4 H4 120.5 . . ?
C3 C4 C5 119.0(4) . . ?
C5 C4 H4 120.5 . . ?
N1 C5 C6 108.5(3) . . ?
C4 C5 N1 130.6(3) . . ?
C4 C5 C6 120.8(3) . . ?
C1 C6 C5 119.4(4) . . ?
C1 C6 C7 133.8(4) . . ?
C5 C6 C7 106.7(3) . . ?
C8 C7 C6 107.7(3) . . ?
C12 C7 C6 133.2(3) . . ?
C12 C7 C8 119.0(3) . . ?
N1 C8 C7 108.2(3) . . ?
C9 C8 N1 129.8(3) . . ?
C9 C8 C7 121.9(3) . . ?
C8 C9 H9 121.0 . . ?
C8 C9 C10 118.0(3) . . ?
C10 C9 H9 121.0 . . ?
C9 C10 H10 119.6 . . ?
C9 C10 C11 120.8(4) . . ?
C11 C10 H10 119.6 . . ?
C10 C11 H11 119.5 . . ?
C12 C11 C10 121.0(4) . . ?
C12 C11 H11 119.5 . . ?
C7 C12 H12 120.4 . . ?
C11 C12 C7 119.2(4) . . ?
C11 C12 H12 120.4 . . ?
C14 C13 N1 119.5(3) . . ?
C18 C13 N1 119.9(3) . . ?
C18 C13 C14 120.6(3) . . ?
C13 C14 H14 120.2 . . ?
C15 C14 C13 119.5(3) . . ?
C15 C14 H14 120.2 . . ?
C14 C15 H15 120.1 . . ?
C14 C15 C16 119.9(3) . . ?
C16 C15 H15 120.1 . . ?
C15 C16 C17 120.6(3) . . ?
C15 C16 C19 120.5(3) . . ?
C17 C16 C19 118.9(4) . . ?
C16 C17 H17 120.2 . . ?
C18 C17 C16 119.6(4) . . ?
C18 C17 H17 120.2 . . ?
C13 C18 H18 120.1 . . ?
C17 C18 C13 119.8(3) . . ?
C17 C18 H18 120.1 . . ?
N2 C19 C16 177.9(5) . . ?
C24 N3 C31 108.6(3) . . ?
C24 N3 C32 126.5(3) . . ?
C31 N3 C32 124.6(3) . . ?
C21 C20 H20 120.1 . . ?
C21 C20 C25 119.8(4) . . ?
C25 C20 H20 120.1 . . ?
C20 C21 H21 119.9 . . ?
C20 C21 C22 120.2(4) . . ?
C22 C21 H21 119.9 . . ?
C21 C22 H22 119.3 . . ?
C23 C22 C21 121.4(4) . . ?
C23 C22 H22 119.3 . . ?
C22 C23 H23 120.7 . . ?
C22 C23 C24 118.5(4) . . ?
C24 C23 H23 120.7 . . ?
N3 C24 C23 130.6(3) . . ?
N3 C24 C25 109.4(3) . . ?
C23 C24 C25 119.9(3) . . ?
C20 C25 C24 120.2(4) . . ?
C20 C25 C26 133.9(4) . . ?
C24 C25 C26 105.8(3) . . ?
C27 C26 C25 132.3(3) . . ?
C27 C26 C31 119.8(4) . . ?
C31 C26 C25 107.8(3) . . ?
C26 C27 H27 120.8 . . ?
C28 C27 C26 118.4(4) . . ?
C28 C27 H27 120.8 . . ?
C27 C28 H28 119.3 . . ?
C27 C28 C29 121.4(4) . . ?
C29 C28 H28 119.3 . . ?
C28 C29 H29 119.5 . . ?
C30 C29 C28 121.0(4) . . ?
C30 C29 H29 119.5 . . ?
C29 C30 H30 121.2 . . ?
C29 C30 C31 117.6(4) . . ?
C31 C30 H30 121.2 . . ?
N3 C31 C26 108.2(3) . . ?
C30 C31 N3 129.9(3) . . ?
C30 C31 C26 121.8(3) . . ?
C33 C32 N3 120.2(3) . . ?
C33 C32 C37 120.1(3) . . ?
C37 C32 N3 119.7(3) . . ?
C32 C33 H33 119.9 . . ?
C32 C33 C34 120.3(3) . . ?
C34 C33 H33 119.9 . . ?
C33 C34 H34 120.3 . . ?
C33 C34 C35 119.3(3) . . ?
C35 C34 H34 120.3 . . ?
C34 C35 C38 119.8(3) . . ?
C36 C35 C34 120.5(3) . . ?
C36 C35 C38 119.7(4) . . ?
C35 C36 H36 120.0 . . ?
C35 C36 C37 119.9(3) . . ?
C37 C36 H36 120.0 . . ?
C32 C37 H37 120.1 . . ?
C36 C37 C32 119.8(3) . . ?
C36 C37 H37 120.1 . . ?
N4 C38 C35 178.1(5) . . ?

loop_
_geom_bond_atom_site_label_1
_geom_bond_atom_site_label_2
_geom_bond_distance
_geom_bond_site_symmetry_2
_geom_bond_publ_flag
N1 C5 1.393(5) . ?
N1 C8 1.405(5) . ?
N1 C13 1.420(4) . ?
N2 C19 1.145(5) . ?
C1 H1 0.9300 . ?
C1 C2 1.377(6) . ?
C1 C6 1.391(5) . ?
C2 H2 0.9300 . ?
C2 C3 1.418(6) . ?
C3 H3 0.9300 . ?
C3 C4 1.380(5) . ?
C4 H4 0.9300 . ?
C4 C5 1.386(5) . ?
C5 C6 1.426(5) . ?
C6 C7 1.440(5) . ?
C7 C8 1.412(5) . ?
C7 C12 1.403(5) . ?
C8 C9 1.382(5) . ?
C9 H9 0.9300 . ?
C9 C10 1.394(5) . ?
C10 H10 0.9300 . ?
C10 C11 1.400(6) . ?
C11 H11 0.9300 . ?
C11 C12 1.376(5) . ?
C12 H12 0.9300 . ?
C13 C14 1.397(5) . ?
C13 C18 1.394(5) . ?
C14 H14 0.9300 . ?
C14 C15 1.386(5) . ?
C15 H15 0.9300 . ?
C15 C16 1.390(5) . ?
C16 C17 1.400(5) . ?
C16 C19 1.443(5) . ?
C17 H17 0.9300 . ?
C17 C18 1.384(5) . ?
C18 H18 0.9300 . ?
N3 C24 1.390(5) . ?
N3 C31 1.405(5) . ?
N3 C32 1.424(4) . ?
N4 C38 1.146(5) . ?
C20 H20 0.9300 . ?
C20 C21 1.377(6) . ?
C20 C25 1.385(5) . ?
C21 H21 0.9300 . ?
C21 C22 1.404(5) . ?
C22 H22 0.9300 . ?
C22 C23 1.381(5) . ?
C23 H23 0.9300 . ?
C23 C24 1.404(5) . ?
C24 C25 1.419(5) . ?
C25 C26 1.451(5) . ?
C26 C27 1.406(5) . ?
C26 C31 1.409(5) . ?
C27 H27 0.9300 . ?
C27 C28 1.375(6) . ?
C28 H28 0.9300 . ?
C28 C29 1.408(6) . ?
C29 H29 0.9300 . ?
C29 C30 1.389(5) . ?
C30 H30 0.9300 . ?
C30 C31 1.391(5) . ?
C32 C33 1.382(5) . ?
C32 C37 1.396(5) . ?
C33 H33 0.9300 . ?
C33 C34 1.392(5) . ?
C34 H34 0.9300 . ?
C34 C35 1.394(5) . ?
C35 C36 1.382(5) . ?
C35 C38 1.448(5) . ?
C36 H36 0.9300 . ?
C36 C37 1.388(5) . ?
C37 H37 0.9300 . ?

loop_
_geom_torsion_atom_site_label_1
_geom_torsion_atom_site_label_2
_geom_torsion_atom_site_label_3
_geom_torsion_atom_site_label_4
_geom_torsion
_geom_torsion_site_symmetry_1
_geom_torsion_site_symmetry_2
_geom_torsion_site_symmetry_3
_geom_torsion_site_symmetry_4
_geom_torsion_publ_flag
N1 C5 C6 C1 -176.6(3) . . . . ?
N1 C5 C6 C7 0.8(4) . . . . ?
N1 C8 C9 C10 176.1(4) . . . . ?
N1 C13 C14 C15 -176.3(3) . . . . ?
N1 C13 C18 C17 178.2(3) . . . . ?
C1 C2 C3 C4 0.0(6) . . . . ?
C1 C6 C7 C8 176.4(4) . . . . ?
C1 C6 C7 C12 -7.4(7) . . . . ?
C2 C1 C6 C5 -0.2(5) . . . . ?
C2 C1 C6 C7 -176.8(4) . . . . ?
C2 C3 C4 C5 0.0(5) . . . . ?
C3 C4 C5 N1 175.9(4) . . . . ?
C3 C4 C5 C6 0.0(5) . . . . ?
C4 C5 C6 C1 0.2(5) . . . . ?
C4 C5 C6 C7 177.6(3) . . . . ?
C5 N1 C8 C7 0.6(4) . . . . ?
C5 N1 C8 C9 -176.9(4) . . . . ?
C5 N1 C13 C14 -139.5(4) . . . . ?
C5 N1 C13 C18 42.1(5) . . . . ?
C5 C6 C7 C8 -0.5(4) . . . . ?
C5 C6 C7 C12 175.7(4) . . . . ?
C6 C1 C2 C3 0.2(6) . . . . ?
C6 C7 C8 N1 0.0(4) . . . . ?
C6 C7 C8 C9 177.7(3) . . . . ?
C6 C7 C12 C11 -176.6(4) . . . . ?
C7 C8 C9 C10 -1.0(5) . . . . ?
C8 N1 C5 C4 -177.2(4) . . . . ?
C8 N1 C5 C6 -0.9(4) . . . . ?
C8 N1 C13 C14 47.1(5) . . . . ?
C8 N1 C13 C18 -131.3(4) . . . . ?
C8 C7 C12 C11 -0.7(5) . . . . ?
C8 C9 C10 C11 1.1(6) . . . . ?
C9 C10 C11 C12 -1.0(6) . . . . ?
C10 C11 C12 C7 0.8(6) . . . . ?
C12 C7 C8 N1 -176.9(3) . . . . ?
C12 C7 C8 C9 0.8(5) . . . . ?
C13 N1 C5 C4 8.5(6) . . . . ?
C13 N1 C5 C6 -175.2(3) . . . . ?
C13 N1 C8 C7 174.9(3) . . . . ?
C13 N1 C8 C9 -2.5(6) . . . . ?
C13 C14 C15 C16 -1.6(5) . . . . ?
C14 C13 C18 C17 -0.2(5) . . . . ?
C14 C15 C16 C17 -0.7(6) . . . . ?
C14 C15 C16 C19 179.7(4) . . . . ?
C15 C16 C17 C18 2.5(5) . . . . ?
C15 C16 C19 N2 -145(13) . . . . ?
C16 C17 C18 C13 -2.1(5) . . . . ?
C17 C16 C19 N2 36(14) . . . . ?
C18 C13 C14 C15 2.1(5) . . . . ?
C19 C16 C17 C18 -177.8(4) . . . . ?
N3 C24 C25 C20 177.7(3) . . . . ?
N3 C24 C25 C26 -0.8(4) . . . . ?
N3 C32 C33 C34 177.2(3) . . . . ?
N3 C32 C37 C36 -179.2(3) . . . . ?
C20 C21 C22 C23 0.6(6) . . . . ?
C20 C25 C26 C27 6.5(7) . . . . ?
C20 C25 C26 C31 -177.7(4) . . . . ?
C21 C20 C25 C24 0.4(5) . . . . ?
C21 C20 C25 C26 178.3(4) . . . . ?
C21 C22 C23 C24 0.0(6) . . . . ?
C22 C23 C24 N3 -177.2(4) . . . . ?
C22 C23 C24 C25 -0.4(5) . . . . ?
C23 C24 C25 C20 0.2(5) . . . . ?
C23 C24 C25 C26 -178.2(3) . . . . ?
C24 N3 C31 C26 -0.6(4) . . . . ?
C24 N3 C31 C30 176.6(4) . . . . ?
C24 N3 C32 C33 139.0(4) . . . . ?
C24 N3 C32 C37 -41.1(5) . . . . ?
C24 C25 C26 C27 -175.4(4) . . . . ?
C24 C25 C26 C31 0.4(4) . . . . ?
C25 C20 C21 C22 -0.8(6) . . . . ?
C25 C26 C27 C28 176.6(4) . . . . ?
C25 C26 C31 N3 0.1(4) . . . . ?
C25 C26 C31 C30 -177.4(3) . . . . ?
C26 C27 C28 C29 -1.5(6) . . . . ?
C27 C26 C31 N3 176.5(3) . . . . ?
C27 C26 C31 C30 -1.0(5) . . . . ?
C27 C28 C29 C30 1.5(6) . . . . ?
C28 C29 C30 C31 -1.2(5) . . . . ?
C29 C30 C31 N3 -175.9(3) . . . . ?
C29 C30 C31 C26 1.0(5) . . . . ?
C31 N3 C24 C23 177.9(4) . . . . ?
C31 N3 C24 C25 0.9(4) . . . . ?
C31 N3 C32 C33 -46.8(5) . . . . ?
C31 N3 C32 C37 133.1(4) . . . . ?
C31 C26 C27 C28 1.2(5) . . . . ?
C32 N3 C24 C23 -7.1(6) . . . . ?
C32 N3 C24 C25 175.8(3) . . . . ?
C32 N3 C31 C26 -175.6(3) . . . . ?
C32 N3 C31 C30 1.6(6) . . . . ?
C32 C33 C34 C35 2.5(6) . . . . ?
C33 C32 C37 C36 0.7(5) . . . . ?
C33 C34 C35 C36 -0.3(6) . . . . ?
C33 C34 C35 C38 -179.2(4) . . . . ?
C34 C35 C36 C37 -1.7(6) . . . . ?
C34 C35 C38 N4 128(14) . . . . ?
C35 C36 C37 C32 1.5(6) . . . . ?
C36 C35 C38 N4 -51(14) . . . . ?
C37 C32 C33 C34 -2.7(6) . . . . ?
C38 C35 C36 C37 177.2(4) . . . . ?
